data_4129128
loop_
_publ_author_name
'Pei, Xiaokun'
'B\"urgi, Hans-Beat'
'Kapustin, Eugene A.'
'Liu, Yuzhong'
'Yaghi, Omar M.'

_publ_section_title
;
 Coordinative Alignment in the Pores of MOFs for the Structural
 Determination of N-, S-, and P-Containing Organic Compounds Including
 Complex Chiral Molecules.
;
_journal_issue 47
_journal_name_full 'Journal of the American Chemical Society'
_journal_page_first 18862
_journal_page_last 18869
_journal_paper_doi 10.1021/jacs.9b10501
_journal_volume 141
_journal_year 2019
_chemical_absolute_configuration ad
_chemical_formula_moiety 'C36.71 H26.71 Al2 N1.74 O10.58, 0.21(O)'
_chemical_formula_sum 'C36.71 H26.71 Al2 N1.74 O10.8'
_chemical_formula_weight 718.94
_space_group_crystal_system tetragonal
_space_group_IT_number 94
_space_group_name_Hall 'P 4n 2n'
_space_group_name_H-M_alt 'P 42 21 2'
_atom_sites_solution_hydrogens geom
_atom_sites_solution_primary direct
_atom_sites_solution_secondary difmap
_audit_creation_date 2019-04-23
_audit_creation_method
;
Olex2 1.2
(compiled 2018.05.29 svn.r3508 for OlexSys, GUI svn.r5506)
;
_cell_angle_alpha 90
_cell_angle_beta 90
_cell_angle_gamma 90
_cell_formula_units_Z 8
_cell_length_a 19.3750(9)
_cell_length_b 19.3750(9)
_cell_length_c 35.8159(16)
_cell_measurement_reflns_used 9616
_cell_measurement_temperature 100
_cell_measurement_theta_max 28.570
_cell_measurement_theta_min 3.841
_cell_volume 13445.0(11)
_computing_cell_refinement 'SAINT V8.38A Bruker-AXS, Madison WI'
_computing_data_collection 'Bruker APEX3 Bruker-AXS, Madison WI'
_computing_data_reduction 'SAINT V8.38A Bruker-AXS, Madison WI'
_computing_molecular_graphics 'Olex2 (Dolomanov et al., 2009)'
_computing_publication_material 'Olex2 (Dolomanov et al., 2009)'
_computing_structure_refinement 'SHELXL-2018/3 (Sheldrick, 2018)'
_computing_structure_solution 'SHELXS-2008 (Sheldrick, 2008)'
_diffrn_ambient_temperature 100
_diffrn_detector_area_resol_mean 7.39
_diffrn_measured_fraction_theta_full 0.991
_diffrn_measured_fraction_theta_max 0.991
_diffrn_measurement_device_type 'Bruker D8 with PHOTON-II Detector'
_diffrn_measurement_method '\f and \w shutterless scans'
_diffrn_radiation_monochromator 'silicon 111'
_diffrn_radiation_type synchrotron
_diffrn_radiation_wavelength 0.7288
_diffrn_reflns_av_R_equivalents 0.0842
_diffrn_reflns_av_unetI/netI 0.0312
_diffrn_reflns_Laue_measured_fraction_full 0.991
_diffrn_reflns_Laue_measured_fraction_max 0.991
_diffrn_reflns_limit_h_max 22
_diffrn_reflns_limit_h_min -22
_diffrn_reflns_limit_k_max 22
_diffrn_reflns_limit_k_min -22
_diffrn_reflns_limit_l_max 42
_diffrn_reflns_limit_l_min -42
_diffrn_reflns_number 165225
_diffrn_reflns_point_group_measured_fraction_full 0.992
_diffrn_reflns_point_group_measured_fraction_max 0.992
_diffrn_reflns_theta_full 25.385
_diffrn_reflns_theta_max 25.385
_diffrn_reflns_theta_min 2.156
_diffrn_source
;
Advanced Light Source, station 12.2.1
;
_diffrn_standards_number 0
_exptl_absorpt_coefficient_mu 0.081
_exptl_absorpt_correction_T_max 0.7457
_exptl_absorpt_correction_T_min 0.6300
_exptl_absorpt_correction_type multi-scan
_exptl_absorpt_process_details
'SADABS-2016/2 (Bruker,2016/2) was used for absorption correction. wR2(int) was 0.1142 before and 0.0648 after correction. The Ratio of minimum to maximum transmission is 0.8448. The \l/2 correction factor is Not present.'
_exptl_crystal_colour 'clear colourless'
_exptl_crystal_density_diffrn 0.710
_exptl_crystal_description block
_exptl_crystal_F_000 2972
_exptl_crystal_size_max 0.087
_exptl_crystal_size_mid 0.078
_exptl_crystal_size_min 0.052
_refine_diff_density_max 0.699
_refine_diff_density_min -0.528
_refine_diff_density_rms 0.099
_refine_ls_abs_structure_details
;
 Flack x determined using 4456 quotients [(I+)-(I-)]/[(I+)+(I-)]
 (Parsons, Flack and Wagner, Acta Cryst. B69 (2013) 249-259).
;
_refine_ls_abs_structure_Flack 0.13(2)
_refine_ls_extinction_method none
_refine_ls_goodness_of_fit_ref 1.099
_refine_ls_hydrogen_treatment constr
_refine_ls_matrix_type full
_refine_ls_number_parameters 717
_refine_ls_number_reflns 11389
_refine_ls_number_restraints 316
_refine_ls_restrained_S_all 1.115
_refine_ls_R_factor_all 0.0893
_refine_ls_R_factor_gt 0.0873
_refine_ls_shift/su_max 0.001
_refine_ls_shift/su_mean 0.000
_refine_ls_structure_factor_coef Fsqd
_refine_ls_weighting_details 'w=1/[\s^2^(Fo^2^)+(0.1533P)^2^+5.5734P] where P=(Fo^2^+2Fc^2^)/3'
_refine_ls_weighting_scheme calc
_refine_ls_wR_factor_gt 0.2379
_refine_ls_wR_factor_ref 0.2398
_reflns_Friedel_coverage 0.776
_reflns_Friedel_fraction_full 0.994
_reflns_Friedel_fraction_max 0.994
_reflns_number_gt 10835
_reflns_number_total 11389
_reflns_threshold_expression 'I > 2\s(I)'
_cod_data_source_file ja9b10501_si_022.cif
_cod_data_source_block lambda-MOF-520-R-32
_cod_depositor_comments
;
The following automatic conversions were performed:

data item '_atom_sites_solution_secondary' value 'diffmap' was
changed to 'difmap'.

Automatic conversion script
Id: cif_fix_values 6909 2019-04-08 15:41:33Z antanas 

 Adding full bibliography for 4129110--4129131.cif.
;
_cod_original_cell_volume 13445.0(14)
_cod_original_formula_sum 'C36.71 H26.71 Al2 N1.74 O10.80'
_cod_database_code 4129128
_shelx_shelxl_version_number 2018/3
_shelx_space_group_comment
;
The symmetry employed for this shelxl refinement is uniquely defined
by the following loop, which should always be used as a source of
symmetry information in preference to the above space-group names.
They are only intended as comments.
;
_shelx_estimated_absorpt_t_max 0.996
_shelx_estimated_absorpt_t_min 0.993
_olex2_refinement_description
;
1. Fixed Uiso
 At 1.2 times of:
  All C(H) groups, All C(H,H) groups, All O(H) groups
 At 1.5 times of:
  All C(H,H,H) groups
2. Restrained distances
 O2GB-C15B = O3GA-C16A = O2GA-C15A
 1.41 with sigma of 0.02
 O10-C28 = O9-C28
 1.29 with sigma of 0.01
 C4GB-C3GB
 1.5 with sigma of 0.02
 N3GB-C7GB = N3GA-C7GA
 1.46 with sigma of 0.02
 N3GB-C6GB = N3GA-C6GA
 1.35 with sigma of 0.02
 N3GB-C5GB = N3GA-C5GA
 1.47 with sigma of 0.02
 C8GB-C7GB = C8GA-C9GA = C5GB-C10B = C5GA-C10A = C5GA-C4GA = C5GB-C4GB
 1.52 with sigma of 0.02
 O3GB-C13B = O2GB-C12B = O3GA-C13A
 1.36 with sigma of 0.02
 C8GB-C7GB \\sim C8GA-C7GA
 with sigma of 0.02
3. Uiso/Uaniso restraints and constraints
N1 \\sim N2: within 1.7A with sigma of 0.01 and sigma for terminal atoms of 0.02
Uanis(C1GB) \\sim Ueq, Uanis(C1GA) \\sim Ueq, Uanis(C2GA) \\sim Ueq,
Uanis(C2GB) \\sim Ueq, Uanis(C3GB) \\sim Ueq, Uanis(C3GA) \\sim Ueq,
Uanis(C6GB) \\sim Ueq, Uanis(C6GA) \\sim Ueq, Uanis(O1GB) \\sim Ueq,
Uanis(O1GA) \\sim Ueq, Uanis(C4GA) \\sim Ueq, Uanis(C4GB) \\sim Ueq,
Uanis(C5GB) \\sim Ueq, Uanis(C5GA) \\sim Ueq, Uanis(N3GB) \\sim Ueq,
Uanis(N3GA) \\sim Ueq, Uanis(C7GA) \\sim Ueq, Uanis(C7GB) \\sim Ueq,
Uanis(C8GA) \\sim Ueq, Uanis(C8GB) \\sim Ueq, Uanis(C9GA) \\sim Ueq,
Uanis(C9GB) \\sim Ueq, Uanis(C10A) \\sim Ueq, Uanis(C10B) \\sim Ueq,
Uanis(C11A) \\sim Ueq, Uanis(C11B) \\sim Ueq, Uanis(C12B) \\sim Ueq,
Uanis(O2GB) \\sim Ueq, Uanis(C15B) \\sim Ueq, Uanis(C12A) \\sim Ueq,
Uanis(C13B) \\sim Ueq, Uanis(O3GB) \\sim Ueq, Uanis(O3GA) \\sim Ueq,
Uanis(C16A) \\sim Ueq, Uanis(C13A) \\sim Ueq, Uanis(C14B) \\sim Ueq,
Uanis(C14A) \\sim Ueq, Uanis(C15A) \\sim Ueq, Uanis(O2GA) \\sim Ueq,
Uanis(C16B) \\sim Ueq, Uanis(C28) \\sim Ueq, Uanis(O9) \\sim Ueq, Uanis(O10)
\\sim Ueq, Uanis(N1) \\sim Ueq, Uanis(N2) \\sim Ueq: with sigma of 0.01 and
sigma for terminal atoms of 0.02
4. Rigid body (RIGU) restrains
 C8GB, C7GB, N3GB
 with sigma for 1-2 distances of 0.004 and sigma for 1-3 distances of 0.004
 C8GA, C7GA, N3GA
 with sigma for 1-2 distances of 0.004 and sigma for 1-3 distances of 0.004
5. Others
 Fixed Sof: N1(0.58075) N2(0.58075) C3GA(0.29037) C2GB(0.29037) C1GA(0.29037)
 H1GA(0.29037) C4GB(0.29037) H4GA(0.29037) H4GB(0.29037) C28(0.41925)
 H28(0.41925) O9(0.41925) O10(0.41925) C5GA(0.29037) H5GA(0.29037)
 O1GA(0.29037) N3GA(0.29037) C6GA(0.29037) C2GA(0.29037) O1GB(0.29037)
 C4GA(0.29037) H4GC(0.29037) H4GD(0.29037) C5GB(0.29037) H5GB(0.29037)
 C3GB(0.29037) C9GA(0.29037) C10A(0.29037) C11A(0.29037) H11A(0.29037)
 C12A(0.29037) C13A(0.29037) C14A(0.29037) H14A(0.29037) O2GB(0.29037)
 C6GB(0.29037) C8GA(0.29037) H8GA(0.29037) H8GB(0.29037) C14B(0.29037)
 H14B(0.29037) C9GB(0.29037) C10B(0.29037) C11B(0.29037) H11B(0.29037)
 C12B(0.29037) C13B(0.29037) C7GA(0.29037) H7GA(0.29037) H7GB(0.29037)
 C8GB(0.29037) H8GC(0.29037) H8GD(0.29037) N3GB(0.29037) O3GA(0.29037)
 O3GB(0.29037) C7GB(0.29037) H7GC(0.29037) H7GD(0.29037) O1S(0.215)
 C1GB(0.29037) H1GB(0.29037) C15B(0.29037) H15A(0.29037) H15B(0.29037)
 H15C(0.29037) C16A(0.29037) H16A(0.29037) H16B(0.29037) H16C(0.29037)
 O2GA(0.29037) C15A(0.29037) H15D(0.29037) H15E(0.29037) H15F(0.29037)
 C16B(0.29037) H16D(0.29037) H16E(0.29037) H16F(0.29037)
6.a Ternary CH refined with riding coordinates:
 C5GA(H5GA), C5GB(H5GB)
6.b Secondary CH2 refined with riding coordinates:
 C4GB(H4GA,H4GB), C4GA(H4GC,H4GD), C8GA(H8GA,H8GB), C7GA(H7GA,H7GB), C8GB(H8GC,
 H8GD), C7GB(H7GC,H7GD)
6.c Me refined with riding coordinates:
 C15B(H15A,H15B,H15C), C16A(H16A,H16B,H16C), C15A(H15D,H15E,H15F), C16B(H16D,
 H16E,H16F)
6.d Aromatic/amide H refined with riding coordinates:
 O7(H7), O8(H8), C16(H16), C15(H15), C23(H23), C22(H22), C4(H4), C7(H7A),
 C26(H26), C3(H3), C6(H6), C19(H19), C27(H27), C11(H11), C9(H9), C20(H20),
 C13(H13), C1GA(H1GA), C28(H28), C11A(H11A), C14A(H14A), C14B(H14B), C11B(H11B),
  C1GB(H1GB)
6.e Fitted hexagon refined as free rotating group:
 C9GA(C10A,C11A,C12A,C13A,C14A), C14B(C9GB,C10B,C11B,C12B,C13B)
;
_olex2_submission_special_instructions 'No special instructions were received'

loop_
_space_group_symop_operation_xyz
'x, y, z'
'-x, -y, z'
'-y+1/2, x+1/2, z+1/2'
'y+1/2, -x+1/2, z+1/2'
'-x+1/2, y+1/2, -z+1/2'
'x+1/2, -y+1/2, -z+1/2'
'y, x, -z'
'-y, -x, -z'

loop_
_atom_site_label
_atom_site_type_symbol
_atom_site_fract_x
_atom_site_fract_y
_atom_site_fract_z
_atom_site_U_iso_or_equiv
_atom_site_adp_type
_atom_site_occupancy
_atom_site_site_symmetry_order
_atom_site_calc_flag
_atom_site_refinement_flags_posn
_atom_site_refinement_flags_adp
_atom_site_refinement_flags_occupancy
_atom_site_disorder_assembly
_atom_site_disorder_group
Al1 Al 0.33943(6) 0.66057(6) 0.500000 0.0389(4) Uani 1 2 d S T P . .
Al3 Al 0.500000 0.500000 0.61548(5) 0.0538(5) Uani 1 2 d S T P . .
Al2 Al 0.38027(9) 0.60427(7) 0.58185(4) 0.0537(4) Uani 1 1 d . . . . .
O3 O 0.0418(2) 0.91090(16) 0.88249(10) 0.0605(10) Uani 1 1 d . . . . .
O1 O 0.4400(3) 0.52585(18) 0.65507(9) 0.0713(12) Uani 1 1 d . . . . .
O7 O 0.40315(19) 0.63211(19) 0.53466(8) 0.0560(8) Uani 1 1 d . . . . .
H7 H 0.450477 0.631837 0.527722 0.067 Uiso 1 1 calc R . . . .
O8 O 0.43600(19) 0.52744(15) 0.58008(8) 0.0497(7) Uani 1 1 d . . . . .
H8 H 0.431444 0.498780 0.558697 0.060 Uiso 1 1 calc R . . . .
O5 O 0.1875(2) 0.23460(17) 0.96824(8) 0.0551(9) Uani 1 1 d . . . . .
O6 O 0.1747(2) 0.18416(19) 0.91231(9) 0.0658(10) Uani 1 1 d . . . . .
O4 O -0.0474(3) 0.84170(17) 0.89728(11) 0.0766(13) Uani 1 1 d . . . . .
O2 O 0.3496(3) 0.5816(2) 0.63036(10) 0.0850(15) Uani 1 1 d . . . . .
N1 N 0.2782(11) 0.5896(10) 0.5245(6) 0.054(3) Uani 0.5807 1 d . U . A .
C25 C 0.1857(3) 0.2355(3) 0.93300(13) 0.0558(12) Uani 1 1 d . . . . .
N2 N 0.2950(9) 0.5598(8) 0.5574(4) 0.056(3) Uani 0.5807 1 d . U . A .
C18 C 0.0136(4) 0.8526(2) 0.88676(13) 0.0632(15) Uani 1 1 d . . . . .
C17 C 0.0578(4) 0.7917(2) 0.87831(16) 0.0758(19) Uani 1 1 d . . . . .
C1 C 0.3807(4) 0.5544(3) 0.65709(14) 0.0723(18) Uani 1 1 d . . . . .
C2 C 0.3488(4) 0.5567(3) 0.69447(15) 0.0744(18) Uani 1 1 d . . . . .
C24 C 0.1957(3) 0.3033(3) 0.91372(14) 0.0609(13) Uani 1 1 d . . . . .
C21 C 0.2068(5) 0.4282(3) 0.87646(17) 0.090(2) Uani 1 1 d . . . . .
C16 C 0.1243(4) 0.7996(3) 0.86439(18) 0.082(2) Uani 1 1 d . . . . .
H16 H 0.142830 0.844584 0.861181 0.098 Uiso 1 1 calc R . . . .
C15 C 0.1638(5) 0.7426(3) 0.85515(19) 0.088(2) Uani 1 1 d . . . . .
H15 H 0.208633 0.748918 0.844942 0.105 Uiso 1 1 calc R . . . .
C23 C 0.2047(4) 0.3631(3) 0.93350(15) 0.0700(16) Uani 1 1 d . . . . .
H23 H 0.207019 0.361483 0.959984 0.084 Uiso 1 1 calc R . . . .
C22 C 0.2105(5) 0.4262(3) 0.91531(18) 0.086(2) Uani 1 1 d . . . . .
H22 H 0.216984 0.467490 0.929188 0.103 Uiso 1 1 calc R . . . .
C5 C 0.2843(5) 0.5589(3) 0.76445(17) 0.090(3) Uani 1 1 d . . . . .
C4 C 0.2563(5) 0.5940(3) 0.73373(18) 0.099(3) Uani 1 1 d . . . . .
H4 H 0.215340 0.620241 0.736946 0.119 Uiso 1 1 calc R . . . .
C7 C 0.3783(4) 0.5221(3) 0.72402(16) 0.084(2) Uani 1 1 d . . . . .
H7A H 0.420144 0.497291 0.720744 0.101 Uiso 1 1 calc R . . . .
C26 C 0.1922(4) 0.3044(3) 0.87522(15) 0.0780(19) Uani 1 1 d . . . . .
H26 H 0.186242 0.262726 0.861580 0.094 Uiso 1 1 calc R . . . .
C3 C 0.2865(5) 0.5914(3) 0.69933(17) 0.091(3) Uani 1 1 d . . . . .
H3 H 0.264973 0.613242 0.678646 0.109 Uiso 1 1 calc R . . . .
C6 C 0.3459(5) 0.5237(3) 0.75885(16) 0.089(2) Uani 1 1 d . . . . .
H6 H 0.366579 0.500101 0.779248 0.107 Uiso 1 1 calc R . . . .
C14 C 0.1386(5) 0.6761(3) 0.86066(19) 0.098(3) Uani 1 1 d . . . . .
C19 C 0.0326(5) 0.7249(3) 0.8845(2) 0.098(3) Uani 1 1 d . . . . .
H19 H -0.012096 0.718508 0.894823 0.117 Uiso 1 1 calc R . . . .
C27 C 0.1975(5) 0.3674(3) 0.85659(16) 0.085(2) Uani 1 1 d . . . . .
H27 H 0.194650 0.368670 0.830122 0.101 Uiso 1 1 calc R . . . .
C8 C 0.2482(6) 0.5593(3) 0.8006(2) 0.103(3) Uani 1 1 d . . . . .
C11 C 0.1782(5) 0.5534(3) 0.8687(2) 0.104(3) Uani 1 1 d . . . . .
H11 H 0.155588 0.552091 0.892184 0.125 Uiso 1 1 calc R . . . .
C9 C 0.2124(6) 0.6162(3) 0.8141(2) 0.110(3) Uani 1 1 d . . . . .
H9 H 0.211232 0.657230 0.799533 0.132 Uiso 1 1 calc R . . . .
C20 C 0.0733(6) 0.6678(3) 0.8755(2) 0.117(4) Uani 1 1 d . . . . .
H20 H 0.055881 0.622635 0.879571 0.141 Uiso 1 1 calc R . . . .
C13 C 0.2471(5) 0.4980(3) 0.82224(18) 0.100(3) Uani 1 1 d . . . . .
H13 H 0.271869 0.458686 0.813764 0.120 Uiso 1 1 calc R . . . .
C12 C 0.2107(6) 0.4942(3) 0.85527(18) 0.100(3) Uani 1 1 d . . . . .
C10 C 0.1783(6) 0.6150(3) 0.8479(2) 0.112(4) Uani 1 1 d . . . . .
C3GA C 0.2473(17) 0.5055(14) 0.5570(8) 0.060(6) Uani 0.2904 1 d . U . A 1
C2GB C 0.2017(16) 0.5180(17) 0.5445(9) 0.083(7) Uani 0.2904 1 d . U . A 2
C1GA C 0.2277(12) 0.5474(13) 0.5045(9) 0.072(6) Uani 0.2904 1 d . U . A 1
H1GA H 0.211713 0.554717 0.479697 0.087 Uiso 0.2904 1 calc R . . A 1
C4GB C 0.2594(15) 0.4706(16) 0.6068(8) 0.093(8) Uani 0.2904 1 d D U . A 2
H4GA H 0.274455 0.499135 0.628279 0.112 Uiso 0.2904 1 calc R . . A 2
H4GB H 0.291759 0.431439 0.603906 0.112 Uiso 0.2904 1 calc R . . A 2
C28 C 0.2599(13) 0.5570(12) 0.5436(6) 0.100(7) Uani 0.4192 1 d D U . A -1
H28 H 0.220085 0.528339 0.543707 0.120 Uiso 0.4192 1 calc R . . A -1
O9 O 0.2668(13) 0.6041(11) 0.5188(7) 0.062(5) Uani 0.4192 1 d D U . A -1
O10 O 0.3070(11) 0.5488(11) 0.5683(5) 0.075(5) Uani 0.4192 1 d D U . A -1
C5GA C 0.1737(13) 0.4212(13) 0.5891(7) 0.089(7) Uani 0.2904 1 d D U . A 1
H5GA H 0.141353 0.458999 0.596553 0.107 Uiso 0.2904 1 calc R . . A 1
O1GA O 0.1379(17) 0.4233(16) 0.4917(10) 0.157(11) Uani 0.2904 1 d . U . A 1
N3GA N 0.1501(19) 0.3998(17) 0.5520(8) 0.144(10) Uani 0.2904 1 d D U . A 1
C6GA C 0.1634(18) 0.4353(19) 0.5197(9) 0.104(9) Uani 0.2904 1 d D U . A 1
C2GA C 0.2074(11) 0.4948(11) 0.5282(7) 0.062(5) Uani 0.2904 1 d . U . A 1
O1GB O 0.114(2) 0.451(2) 0.5171(14) 0.186(14) Uani 0.2904 1 d . U . A 2
C4GA C 0.2451(10) 0.4543(10) 0.5901(7) 0.062(5) Uani 0.2904 1 d D U . A 1
H4GC H 0.281461 0.418802 0.587362 0.074 Uiso 0.2904 1 calc R . . A 1
H4GD H 0.252286 0.478961 0.613998 0.074 Uiso 0.2904 1 calc R . . A 1
C5GB C 0.1845(15) 0.4445(17) 0.6125(8) 0.106(8) Uani 0.2904 1 d D U . A 2
H5GB H 0.161839 0.486396 0.623260 0.127 Uiso 0.2904 1 calc R . . A 2
C3GB C 0.2564(17) 0.5141(17) 0.5709(7) 0.066(7) Uani 0.2904 1 d D U . A 2
C9GA C 0.1392(12) 0.3019(9) 0.6125(5) 0.096(8) Uani 0.2904 1 d D U . A 1
C10A C 0.1659(11) 0.3674(8) 0.6191(5) 0.095(7) Uani 0.2904 1 d DG U . A 1
C11A C 0.1833(14) 0.3872(9) 0.6552(6) 0.105(10) Uani 0.2904 1 d G U . A 1
H11A H 0.201504 0.431903 0.659738 0.126 Uiso 0.2904 1 calc R . . A 1
C12A C 0.1740(15) 0.3415(13) 0.6847(5) 0.164(17) Uani 0.2904 1 d G U . A 1
C13A C 0.1473(15) 0.2760(12) 0.6781(5) 0.098(8) Uani 0.2904 1 d DG U . A 1
C14A C 0.1299(14) 0.2562(8) 0.6420(6) 0.152(15) Uani 0.2904 1 d G U . A 1
H14A H 0.111698 0.211456 0.637543 0.182 Uiso 0.2904 1 calc R . . A 1
O2GB O 0.2466(12) 0.3802(10) 0.7387(5) 0.105(6) Uani 0.2904 1 d D U . A 2
C6GB C 0.150(3) 0.468(3) 0.5483(15) 0.175(19) Uani 0.2904 1 d D U . A 2
C8GA C 0.132(3) 0.280(2) 0.5725(8) 0.162(13) Uani 0.2904 1 d D U . A 1
H8GA H 0.101392 0.239476 0.570725 0.195 Uiso 0.2904 1 calc R . . A 1
H8GB H 0.177827 0.267304 0.562347 0.195 Uiso 0.2904 1 calc R . . A 1
C14B C 0.1315(15) 0.2948(14) 0.6729(8) 0.17(2) Uani 0.2904 1 d . U . A 2
H14B H 0.100091 0.257230 0.671383 0.202 Uiso 0.2904 1 calc R . . A 2
C9GB C 0.1373(15) 0.3409(16) 0.6434(7) 0.132(12) Uani 0.2904 1 d G U . A 2
C10B C 0.1832(15) 0.3959(13) 0.6456(5) 0.141(17) Uani 0.2904 1 d DG U . A 2
C11B C 0.2234(11) 0.4046(10) 0.6775(6) 0.087(6) Uani 0.2904 1 d G U . A 2
H11B H 0.254809 0.442188 0.679005 0.104 Uiso 0.2904 1 calc R . . A 2
C12B C 0.2176(13) 0.3585(12) 0.7070(5) 0.130(12) Uani 0.2904 1 d DG U . A 2
C13B C 0.1717(16) 0.3036(12) 0.7047(7) 0.126(11) Uani 0.2904 1 d DG U . A 2
C7GA C 0.102(2) 0.3401(19) 0.5497(13) 0.142(11) Uani 0.2904 1 d D U . A 1
H7GA H 0.095764 0.325990 0.523290 0.171 Uiso 0.2904 1 calc R . . A 1
H7GB H 0.055985 0.353275 0.559748 0.171 Uiso 0.2904 1 calc R . . A 1
C8GB C 0.108(3) 0.317(2) 0.6029(17) 0.164(15) Uani 0.2904 1 d D U . A 2
H8GC H 0.145417 0.303648 0.585142 0.196 Uiso 0.2904 1 calc R . . A 2
H8GD H 0.072810 0.280288 0.604332 0.196 Uiso 0.2904 1 calc R . . A 2
N3GB N 0.138(2) 0.429(2) 0.5801(10) 0.161(13) Uani 0.2904 1 d D U . A 2
O3GA O 0.1269(18) 0.2334(14) 0.7068(8) 0.161(10) Uani 0.2904 1 d D U . A 1
O3GB O 0.1656(15) 0.2638(15) 0.7363(8) 0.145(9) Uani 0.2904 1 d D U . A 2
C7GB C 0.079(2) 0.389(2) 0.5958(17) 0.175(14) Uani 0.2904 1 d D U . A 2
H7GC H 0.040254 0.386800 0.577803 0.210 Uiso 0.2904 1 calc R . . A 2
H7GD H 0.062228 0.409718 0.619366 0.210 Uiso 0.2904 1 calc R . . A 2
O1S O 0.500000 0.500000 0.500000 0.265(15) Uiso 0.86 4 d S T P . .
C1GB C 0.2157(13) 0.5682(15) 0.5203(8) 0.076(6) Uani 0.2904 1 d . U . A 2
H1GB H 0.184113 0.585791 0.502354 0.091 Uiso 0.2904 1 calc R . . A 2
C15B C 0.3044(17) 0.338(2) 0.7470(10) 0.135(12) Uani 0.2904 1 d D U . A 2
H15A H 0.325867 0.353563 0.770220 0.202 Uiso 0.2904 1 calc R . . A 2
H15B H 0.289175 0.289878 0.749832 0.202 Uiso 0.2904 1 calc R . . A 2
H15C H 0.337932 0.340811 0.726559 0.202 Uiso 0.2904 1 calc R . . A 2
C16A C 0.099(2) 0.1680(16) 0.6992(13) 0.153(14) Uani 0.2904 1 d D U . A 1
H16A H 0.087172 0.144865 0.722712 0.229 Uiso 0.2904 1 calc R . . A 1
H16B H 0.056908 0.173272 0.684081 0.229 Uiso 0.2904 1 calc R . . A 1
H16C H 0.132539 0.140168 0.685459 0.229 Uiso 0.2904 1 calc R . . A 1
O2GA O 0.177(2) 0.351(2) 0.7223(11) 0.187(14) Uani 0.2904 1 d D U . A 1
C15A C 0.185(3) 0.421(2) 0.7276(15) 0.170(18) Uani 0.2904 1 d D U . A 1
H15D H 0.187612 0.431233 0.754372 0.256 Uiso 0.2904 1 calc R . . A 1
H15E H 0.228000 0.436348 0.715494 0.256 Uiso 0.2904 1 calc R . . A 1
H15F H 0.145975 0.445840 0.716600 0.256 Uiso 0.2904 1 calc R . . A 1
C16B C 0.1128(18) 0.2181(16) 0.7399(11) 0.121(11) Uani 0.2904 1 d . U . A 2
H16D H 0.116428 0.194357 0.763926 0.182 Uiso 0.2904 1 calc R . . A 2
H16E H 0.068704 0.242851 0.738591 0.182 Uiso 0.2904 1 calc R . . A 2
H16F H 0.115066 0.184207 0.719589 0.182 Uiso 0.2904 1 calc R . . A 2

loop_
_atom_site_aniso_label
_atom_site_aniso_U_11
_atom_site_aniso_U_22
_atom_site_aniso_U_33
_atom_site_aniso_U_23
_atom_site_aniso_U_13
_atom_site_aniso_U_12
Al1 0.0438(6) 0.0438(6) 0.0289(7) 0.0007(5) 0.0007(5) 0.0003(7)
Al3 0.0981(16) 0.0273(8) 0.0360(9) 0.000 0.000 0.0093(8)
Al2 0.0883(11) 0.0409(7) 0.0319(6) -0.0017(5) -0.0042(6) 0.0096(7)
O3 0.096(3) 0.0321(15) 0.0539(19) -0.0015(13) 0.0232(18) -0.0068(15)
O1 0.132(4) 0.0421(17) 0.0396(17) 0.0012(14) 0.008(2) 0.025(2)
O7 0.0610(19) 0.071(2) 0.0365(16) 0.0116(14) -0.0026(13) 0.0110(16)
O8 0.079(2) 0.0342(14) 0.0364(14) -0.0057(12) -0.0006(14) 0.0015(13)
O5 0.086(2) 0.0469(17) 0.0324(15) 0.0034(13) -0.0121(15) -0.0089(16)
O6 0.107(3) 0.054(2) 0.0361(15) -0.0025(14) -0.0036(17) -0.0245(19)
O4 0.128(4) 0.0300(16) 0.072(2) -0.0079(15) 0.051(2) -0.0116(19)
O2 0.145(4) 0.064(2) 0.0458(19) 0.0143(18) 0.023(2) 0.048(3)
N1 0.064(7) 0.045(6) 0.055(6) 0.013(5) 0.005(5) -0.009(5)
C25 0.082(3) 0.044(2) 0.041(2) 0.007(2) -0.012(2) -0.007(2)
N2 0.066(7) 0.045(5) 0.059(6) 0.004(5) 0.007(5) -0.001(5)
C18 0.113(5) 0.031(2) 0.045(2) 0.0008(18) 0.031(3) -0.006(2)
C17 0.134(5) 0.029(2) 0.065(3) 0.003(2) 0.050(4) 0.001(3)
C1 0.138(6) 0.034(2) 0.045(3) 0.003(2) 0.016(3) 0.025(3)
C2 0.133(6) 0.042(3) 0.048(3) 0.006(2) 0.017(3) 0.029(3)
C24 0.096(4) 0.042(2) 0.045(2) 0.008(2) -0.002(3) -0.004(2)
C21 0.166(7) 0.044(3) 0.059(3) 0.021(3) 0.038(4) 0.023(4)
C16 0.133(6) 0.041(3) 0.071(4) 0.004(2) 0.049(4) 0.006(3)
C15 0.136(6) 0.047(3) 0.080(4) 0.009(3) 0.054(4) 0.018(3)
C23 0.119(5) 0.044(3) 0.047(2) 0.006(2) 0.014(3) -0.005(3)
C22 0.153(7) 0.044(3) 0.061(3) 0.011(2) 0.026(4) 0.010(3)
C5 0.168(7) 0.044(3) 0.059(3) 0.018(2) 0.034(4) 0.041(4)
C4 0.176(8) 0.055(3) 0.066(4) 0.025(3) 0.042(4) 0.055(4)
C7 0.145(6) 0.054(3) 0.053(3) 0.015(2) 0.027(4) 0.036(4)
C26 0.138(6) 0.048(3) 0.048(3) 0.007(2) 0.001(3) 0.018(3)
C3 0.168(7) 0.050(3) 0.055(3) 0.016(2) 0.029(4) 0.042(4)
C6 0.158(7) 0.058(3) 0.050(3) 0.017(2) 0.029(4) 0.041(4)
C14 0.179(8) 0.040(3) 0.076(4) 0.017(3) 0.068(5) 0.027(4)
C19 0.158(7) 0.030(2) 0.105(5) 0.003(3) 0.079(5) 0.000(3)
C27 0.153(7) 0.052(3) 0.048(3) 0.016(2) 0.007(3) 0.017(4)
C8 0.192(9) 0.050(3) 0.068(4) 0.021(3) 0.054(5) 0.042(4)
C11 0.194(9) 0.042(3) 0.076(4) 0.021(3) 0.057(5) 0.036(4)
C9 0.206(9) 0.048(3) 0.076(4) 0.024(3) 0.066(5) 0.048(4)
C20 0.206(10) 0.028(2) 0.119(6) 0.016(3) 0.096(7) 0.012(4)
C13 0.185(8) 0.050(3) 0.065(3) 0.021(3) 0.039(5) 0.042(4)
C12 0.190(9) 0.042(3) 0.067(4) 0.023(3) 0.043(5) 0.030(4)
C10 0.208(10) 0.044(3) 0.085(4) 0.026(3) 0.077(6) 0.041(4)
C3GA 0.073(12) 0.053(10) 0.054(11) 0.017(9) 0.006(10) -0.020(8)
C2GB 0.072(11) 0.089(12) 0.087(12) 0.010(10) -0.003(10) -0.023(10)
C1GA 0.057(9) 0.077(11) 0.082(11) -0.009(10) 0.005(9) -0.014(8)
C4GB 0.105(13) 0.082(12) 0.092(13) 0.014(10) 0.016(11) -0.017(10)
C28 0.109(12) 0.101(12) 0.091(11) -0.022(10) 0.009(10) 0.001(10)
O9 0.062(8) 0.058(10) 0.067(9) 0.002(6) 0.005(6) -0.003(7)
O10 0.075(9) 0.073(9) 0.077(10) 0.000(7) 0.005(7) 0.015(6)
C5GA 0.094(12) 0.075(11) 0.098(12) 0.034(10) 0.008(10) -0.040(10)
O1GA 0.136(18) 0.157(19) 0.18(2) -0.053(16) -0.039(16) -0.064(15)
N3GA 0.140(14) 0.130(13) 0.161(15) 0.007(12) 0.002(12) -0.032(11)
C6GA 0.092(12) 0.111(14) 0.110(14) 0.007(11) -0.001(11) -0.005(11)
C2GA 0.060(9) 0.052(8) 0.075(10) -0.004(8) 0.010(8) -0.024(7)
O1GB 0.18(2) 0.18(2) 0.20(2) 0.04(2) -0.01(2) -0.079(19)
C4GA 0.062(9) 0.051(8) 0.072(10) 0.014(8) 0.012(8) -0.031(7)
C5GB 0.113(13) 0.097(13) 0.106(13) 0.023(11) 0.014(11) -0.017(11)
C3GB 0.070(12) 0.075(12) 0.054(11) 0.024(10) 0.002(10) -0.012(9)
C9GA 0.108(13) 0.062(10) 0.117(13) 0.029(10) 0.010(11) -0.036(9)
C10A 0.094(11) 0.080(11) 0.112(12) 0.033(10) 0.010(10) -0.032(9)
C11A 0.113(15) 0.095(14) 0.107(13) 0.021(11) 0.019(11) -0.019(11)
C12A 0.17(2) 0.16(2) 0.16(2) 0.015(13) 0.007(13) -0.009(13)
C13A 0.107(13) 0.082(11) 0.105(13) 0.025(10) 0.033(11) -0.026(10)
C14A 0.144(18) 0.151(18) 0.159(18) 0.014(13) 0.009(13) -0.027(13)
O2GB 0.135(11) 0.076(9) 0.104(10) 0.011(8) 0.013(9) 0.012(9)
C6GB 0.18(2) 0.17(2) 0.18(2) 0.014(13) -0.002(13) -0.010(13)
C8GA 0.170(18) 0.151(15) 0.165(18) 0.015(12) 0.012(13) -0.013(12)
C14B 0.18(3) 0.17(2) 0.16(2) 0.012(13) 0.014(13) -0.002(13)
C9GB 0.131(16) 0.127(15) 0.139(16) 0.018(12) 0.015(12) -0.030(12)
C10B 0.14(2) 0.14(2) 0.14(2) 0.016(13) 0.006(13) -0.006(13)
C11B 0.103(12) 0.077(10) 0.080(10) 0.032(9) 0.031(10) -0.009(9)
C12B 0.127(16) 0.131(16) 0.132(16) 0.011(12) 0.025(12) -0.005(12)
C13B 0.134(16) 0.114(15) 0.128(15) 0.035(12) 0.015(12) -0.006(12)
C7GA 0.134(15) 0.132(14) 0.161(16) 0.007(12) 0.010(12) -0.027(10)
C8GB 0.162(19) 0.158(16) 0.171(19) 0.008(13) 0.002(13) -0.024(12)
N3GB 0.157(16) 0.164(16) 0.163(17) 0.026(12) 0.011(12) -0.013(12)
O3GA 0.168(15) 0.147(14) 0.168(14) 0.030(12) 0.032(12) -0.019(12)
O3GB 0.152(13) 0.134(13) 0.149(13) 0.051(11) 0.042(11) -0.012(11)
C7GB 0.176(17) 0.168(16) 0.182(19) 0.005(13) 0.010(13) -0.021(11)
C1GB 0.056(10) 0.089(12) 0.083(11) 0.015(10) -0.015(9) -0.031(9)
C15B 0.15(2) 0.16(2) 0.103(17) -0.022(17) 0.046(17) -0.022(19)
C16A 0.18(2) 0.088(16) 0.19(3) 0.059(18) 0.04(2) -0.042(17)
O2GA 0.208(18) 0.188(18) 0.164(17) 0.019(13) 0.008(13) -0.003(13)
C15A 0.19(3) 0.16(3) 0.17(3) 0.02(2) 0.01(2) -0.04(2)
C16B 0.125(19) 0.088(15) 0.15(2) 0.070(16) 0.033(16) -0.011(14)

loop_
_atom_type_symbol
_atom_type_description
_atom_type_scat_dispersion_real
_atom_type_scat_dispersion_imag
_atom_type_scat_source
C C 0.0037 0.0017 'International Tables Vol C Tables 4.2.6.8 and 6.1.1.4'
H H 0.0000 0.0000 'International Tables Vol C Tables 4.2.6.8 and 6.1.1.4'
Al Al 0.0674 0.0545 'International Tables Vol C Tables 4.2.6.8 and 6.1.1.4'
N N 0.0070 0.0034 'International Tables Vol C Tables 4.2.6.8 and 6.1.1.4'
O O 0.0123 0.0065 'International Tables Vol C Tables 4.2.6.8 and 6.1.1.4'

loop_
_geom_angle_atom_site_label_1
_geom_angle_atom_site_label_2
_geom_angle_atom_site_label_3
_geom_angle
_geom_angle_site_symmetry_1
_geom_angle_site_symmetry_3
O7 Al1 O7 93.1(2) . 8_666
O7 Al1 O5 173.37(15) 8_666 5_556
O7 Al1 O5 173.36(15) . 3_554
O7 Al1 O5 90.38(15) . 5_556
O7 Al1 O5 90.38(15) 8_666 3_554
O7 Al1 N1 90.7(7) . 8_666
O7 Al1 N1 84.1(6) . .
O7 Al1 N1 90.7(7) 8_666 .
O7 Al1 N1 84.1(6) 8_666 8_666
O7 Al1 O9 94.3(8) 8_666 .
O7 Al1 O9 94.9(7) . .
O5 Al1 O5 86.8(2) 5_556 3_554
O5 Al1 N1 95.3(6) 5_556 .
O5 Al1 N1 95.3(6) 3_554 8_666
O5 Al1 N1 90.2(6) 3_554 .
O5 Al1 N1 90.2(6) 5_556 8_666
O5 Al1 O9 91.0(8) 5_556 .
O5 Al1 O9 79.2(6) 3_554 .
N1 Al1 N1 172.4(12) 8_666 .
O9 Al1 N1 11.6(10) . .
O9 Al1 N1 174.3(12) . 8_666
O3 Al3 O3 175.6(2) 6_566 5_546
O1 Al3 O3 87.18(16) . 5_546
O1 Al3 O3 89.56(18) 2_665 5_546
O1 Al3 O3 89.56(18) . 6_566
O1 Al3 O3 87.18(16) 2_665 6_566
O1 Al3 O1 83.5(3) 2_665 .
O8 Al3 O3 90.11(16) . 5_546
O8 Al3 O3 92.88(14) . 6_566
O8 Al3 O3 90.11(16) 2_665 6_566
O8 Al3 O3 92.88(14) 2_665 5_546
O8 Al3 O1 91.48(16) . .
O8 Al3 O1 174.97(18) . 2_665
O8 Al3 O1 91.48(16) 2_665 2_665
O8 Al3 O1 174.97(18) 2_665 .
O8 Al3 O8 93.6(2) . 2_665
O7 Al2 O8 93.69(16) . .
O7 Al2 O6 89.84(16) . 5_556
O7 Al2 O4 91.3(2) . 6_566
O7 Al2 O2 174.53(19) . .
O7 Al2 N2 85.7(4) . .
O7 Al2 O10 96.6(6) . .
O8 Al2 O6 175.40(16) . 5_556
O8 Al2 O4 91.54(17) . 6_566
O8 Al2 O2 91.62(16) . .
O8 Al2 N2 96.7(5) . .
O8 Al2 O10 88.3(6) . .
O6 Al2 O4 85.43(19) 5_556 6_566
O6 Al2 N2 86.5(5) 5_556 .
O4 Al2 N2 171.4(4) 6_566 .
O2 Al2 O6 84.92(16) . 5_556
O2 Al2 O4 89.9(2) . 6_566
O2 Al2 N2 92.4(5) . .
O10 Al2 O6 94.2(6) . 5_556
O10 Al2 O4 172.1(6) . 6_566
O10 Al2 O2 82.2(6) . .
O10 Al2 N2 13.4(7) . .
C18 O3 Al3 128.4(4) . 5_556
C1 O1 Al3 134.9(3) . .
Al1 O7 H7 118.3 . .
Al2 O7 Al1 123.4(2) . .
Al2 O7 H7 118.3 . .
Al3 O8 H8 116.5 . .
Al2 O8 Al3 126.98(17) . .
Al2 O8 H8 116.5 . .
C25 O5 Al1 126.9(3) . 4_455
C25 O6 Al2 132.7(3) . 5_546
C18 O4 Al2 135.8(3) . 6_466
C1 O2 Al2 130.8(5) . .
N2 N1 Al1 121.9(16) . .
N2 N1 C1GA 110.5(18) . .
N2 N1 O10 3.7(14) . .
C1GA N1 Al1 124.1(16) . .
C1GA N1 O10 112.3(16) . .
O10 N1 Al1 119.0(13) . .
C1GB N1 Al1 136.1(17) . .
C1GB N1 N2 101.1(19) . .
O5 C25 C24 118.1(4) . .
O6 C25 O5 125.6(4) . .
O6 C25 C24 116.4(4) . .
N1 N2 Al2 112.7(13) . .
N1 N2 C3GA 99(2) . .
C3GA N2 Al2 148.0(17) . .
C3GB N2 Al2 127.6(17) . .
C3GB N2 N1 119(2) . .
O3 C18 C17 115.8(5) . .
O4 C18 O3 126.3(5) . .
O4 C18 C17 117.9(4) . .
C16 C17 C18 121.2(5) . .
C16 C17 C19 118.8(6) . .
C19 C17 C18 120.0(6) . .
O1 C1 C2 116.2(5) . .
O2 C1 O1 125.0(5) . .
O2 C1 C2 118.8(6) . .
C7 C2 C1 120.6(6) . .
C7 C2 C3 119.9(5) . .
C3 C2 C1 119.4(5) . .
C23 C24 C25 121.4(4) . .
C23 C24 C26 120.6(5) . .
C26 C24 C25 117.9(5) . .
C22 C21 C12 122.1(6) . .
C27 C21 C22 119.6(5) . .
C27 C21 C12 118.3(6) . .
C17 C16 H16 119.6 . .
C15 C16 C17 120.7(6) . .
C15 C16 H16 119.6 . .
C16 C15 H15 119.7 . .
C16 C15 C14 120.7(7) . .
C14 C15 H15 119.7 . .
C24 C23 H23 119.6 . .
C24 C23 C22 120.8(5) . .
C22 C23 H23 119.6 . .
C21 C22 H22 120.4 . .
C23 C22 C21 119.2(6) . .
C23 C22 H22 120.4 . .
C4 C5 C8 120.2(7) . .
C6 C5 C4 117.2(6) . .
C6 C5 C8 122.6(6) . .
C5 C4 H4 119.2 . .
C3 C4 C5 121.6(7) . .
C3 C4 H4 119.2 . .
C2 C7 H7A 120.3 . .
C2 C7 C6 119.3(6) . .
C6 C7 H7A 120.3 . .
C24 C26 H26 120.4 . .
C24 C26 C27 119.2(6) . .
C27 C26 H26 120.4 . .
C2 C3 H3 119.9 . .
C4 C3 C2 120.2(6) . .
C4 C3 H3 119.9 . .
C5 C6 C7 121.7(6) . .
C5 C6 H6 119.2 . .
C7 C6 H6 119.2 . .
C15 C14 C10 120.8(7) . .
C20 C14 C15 119.0(6) . .
C20 C14 C10 120.0(7) . .
C17 C19 H19 120.1 . .
C20 C19 C17 119.9(7) . .
C20 C19 H19 120.1 . .
C21 C27 C26 120.5(5) . .
C21 C27 H27 119.8 . .
C26 C27 H27 119.8 . .
C9 C8 C5 123.2(5) . .
C9 C8 C13 118.0(6) . .
C13 C8 C5 118.8(5) . .
C12 C11 H11 119.5 . .
C12 C11 C10 121.1(6) . .
C10 C11 H11 119.5 . .
C8 C9 H9 119.0 . .
C10 C9 C8 121.9(5) . .
C10 C9 H9 119.0 . .
C14 C20 C19 120.9(6) . .
C14 C20 H20 119.5 . .
C19 C20 H20 119.5 . .
C8 C13 H13 119.3 . .
C12 C13 C8 121.4(6) . .
C12 C13 H13 119.3 . .
C11 C12 C21 120.5(6) . .
C13 C12 C21 120.7(6) . .
C13 C12 C11 118.8(5) . .
C11 C10 C14 121.0(6) . .
C9 C10 C14 120.2(5) . .
C9 C10 C11 118.7(6) . .
N2 C3GA O10 19.8(9) . .
N2 C3GA C4GA 120(2) . .
C28 C3GA N2 37.0(14) . .
C28 C3GA O10 56.7(16) . .
C28 C3GA C2GA 86(3) . .
C28 C3GA C4GA 153(3) . .
O10 C3GA C4GA 100(2) . .
C2GA C3GA N2 121(2) . .
C2GA C3GA O10 140(2) . .
C2GA C3GA C4GA 119(2) . .
C6GB C2GB C3GB 116(3) . .
C1GB C2GB C3GB 109(2) . .
C1GB C2GB C6GB 136(4) . .
N1 C1GA H1GA 126.2 . .
N1 C1GA C28 38.6(15) . .
C28 C1GA H1GA 163.7 . .
O9 C1GA N1 16.3(12) . .
O9 C1GA H1GA 113.1 . .
O9 C1GA C28 50.8(12) . .
C2GA C1GA N1 108(2) . .
C2GA C1GA H1GA 126.2 . .
C2GA C1GA C28 69.3(19) . .
C2GA C1GA O9 120(3) . .
H4GA C4GB H4GB 108.9 . .
C5GB C4GB H4GA 110.8 . .
C5GB C4GB H4GB 110.8 . .
C3GB C4GB H4GA 110.8 . .
C3GB C4GB H4GB 110.8 . .
C3GB C4GB C5GB 105(2) . .
C3GA C28 C1GA 101(3) . .
C3GA C28 H28 46.4 . .
C3GA C28 O9 161(3) . .
C3GA C28 O10 76(2) . .
C3GA C28 C2GA 51(2) . .
C1GA C28 H28 66.7 . .
C1GA C28 C2GA 50.7(14) . .
O9 C28 C1GA 60.0(18) . .
O9 C28 H28 120.3 . .
O9 C28 C2GA 110(2) . .
O10 C28 C1GA 154(2) . .
O10 C28 H28 120.3 . .
O10 C28 O9 119(3) . .
O10 C28 C2GA 125(2) . .
C2GA C28 H28 23.9 . .
C1GA O9 Al1 135(2) . .
C28 O9 Al1 137(2) . .
C28 O9 C1GA 69.3(19) . .
N1 O10 Al2 101.9(12) . .
C3GA O10 Al2 178.7(19) . .
C3GA O10 N1 77.0(15) . .
C28 O10 Al2 131(2) . .
C28 O10 N1 31.0(16) . .
C28 O10 C3GA 47.7(16) . .
N3GA C5GA H5GA 104.7 . .
N3GA C5GA C4GA 115(2) . .
N3GA C5GA C10A 115(2) . .
C4GA C5GA H5GA 104.7 . .
C10A C5GA H5GA 104.7 . .
C10A C5GA C4GA 111.5(18) . .
C5GA N3GA C7GA 118(3) . .
C6GA N3GA C5GA 124(3) . .
C6GA N3GA C7GA 117(3) . .
O1GA C6GA N3GA 124(3) . .
O1GA C6GA C2GA 126(3) . .
N3GA C6GA C2GA 109(3) . .
C3GA C2GA C1GA 102(2) . .
C3GA C2GA C28 42.6(14) . .
C3GA C2GA C6GA 129(2) . .
C1GA C2GA C28 60.0(15) . .
C1GA C2GA C6GA 128(3) . .
C6GA C2GA C28 172(2) . .
C3GA C4GA H4GC 110.5 . .
C3GA C4GA H4GD 110.5 . .
C5GA C4GA C3GA 106.1(19) . .
C5GA C4GA H4GC 110.5 . .
C5GA C4GA H4GD 110.5 . .
H4GC C4GA H4GD 108.7 . .
C4GB C5GB H5GB 101.3 . .
C10B C5GB C4GB 109(2) . .
C10B C5GB H5GB 101.3 . .
N3GB C5GB C4GB 121(3) . .
N3GB C5GB H5GB 101.3 . .
N3GB C5GB C10B 119(3) . .
N2 C3GB C2GB 99(2) . .
N2 C3GB C4GB 133(3) . .
C2GB C3GB C4GB 128(3) . .
C10A C9GA C14A 120.0 . .
C10A C9GA C8GA 117(2) . .
C14A C9GA C8GA 122(2) . .
C9GA C10A C5GA 123.2(16) . .
C11A C10A C5GA 116.7(16) . .
C11A C10A C9GA 120.0 . .
C10A C11A H11A 120.0 . .
C12A C11A C10A 120.0 . .
C12A C11A H11A 120.0 . .
C11A C12A C13A 120.0 . .
O2GA C12A C11A 131(2) . .
O2GA C12A C13A 108(2) . .
C14A C13A C12A 120.0 . .
O3GA C13A C12A 122(2) . .
O3GA C13A C14A 117(2) . .
C9GA C14A H14A 120.0 . .
C13A C14A C9GA 120.0 . .
C13A C14A H14A 120.0 . .
C12B O2GB C15B 109(2) . .
O1GB C6GB C2GB 117(4) . .
O1GB C6GB N3GB 118(5) . .
N3GB C6GB C2GB 125(5) . .
C9GA C8GA H8GA 109.8 . .
C9GA C8GA H8GB 109.8 . .
C9GA C8GA C7GA 109(3) . .
H8GA C8GA H8GB 108.2 . .
C7GA C8GA H8GA 109.8 . .
C7GA C8GA H8GB 109.8 . .
C9GB C14B H14B 120.0 . .
C9GB C14B C13B 120.0 . .
C13B C14B H14B 120.0 . .
C14B C9GB C8GB 118(3) . .
C10B C9GB C14B 120.0 . .
C10B C9GB C8GB 120(3) . .
C9GB C10B C5GB 116(2) . .
C9GB C10B C11B 120.0 . .
C11B C10B C5GB 124(2) . .
C10B C11B H11B 120.0 . .
C12B C11B C10B 120.0 . .
C12B C11B H11B 120.0 . .
O2GB C12B C11B 114.3(17) . .
O2GB C12B C13B 124.1(17) . .
C11B C12B C13B 120.0 . .
C12B C13B C14B 120.0 . .
O3GB C13B C14B 124(2) . .
O3GB C13B C12B 116(2) . .
N3GA C7GA C8GA 108(3) . .
N3GA C7GA H7GA 110.0 . .
N3GA C7GA H7GB 110.0 . .
C8GA C7GA H7GA 110.0 . .
C8GA C7GA H7GB 110.0 . .
H7GA C7GA H7GB 108.4 . .
C9GB C8GB H8GC 113.5 . .
C9GB C8GB H8GD 113.5 . .
H8GC C8GB H8GD 110.8 . .
C7GB C8GB C9GB 91(4) . .
C7GB C8GB H8GC 113.5 . .
C7GB C8GB H8GD 113.5 . .
C5GB N3GB C7GB 106(3) . .
C6GB N3GB C5GB 116(4) . .
C6GB N3GB C7GB 136(4) . .
C13A O3GA C16A 121(3) . .
C16B O3GB C13B 120(3) . .
C8GB C7GB H7GC 110.8 . .
C8GB C7GB H7GD 110.8 . .
N3GB C7GB C8GB 105(4) . .
N3GB C7GB H7GC 110.8 . .
N3GB C7GB H7GD 110.8 . .
H7GC C7GB H7GD 108.9 . .
N1 C1GB C2GB 111(2) . .
N1 C1GB H1GB 124.7 . .
C2GB C1GB H1GB 124.7 . .
O2GB C15B H15A 109.5 . .
O2GB C15B H15B 109.5 . .
O2GB C15B H15C 109.5 . .
H15A C15B H15B 109.5 . .
H15A C15B H15C 109.5 . .
H15B C15B H15C 109.5 . .
O3GA C16A H16A 109.5 . .
O3GA C16A H16B 109.5 . .
O3GA C16A H16C 109.5 . .
H16A C16A H16B 109.5 . .
H16A C16A H16C 109.5 . .
H16B C16A H16C 109.5 . .
C12A O2GA C15A 106(4) . .
O2GA C15A H15D 109.5 . .
O2GA C15A H15E 109.5 . .
O2GA C15A H15F 109.5 . .
H15D C15A H15E 109.5 . .
H15D C15A H15F 109.5 . .
H15E C15A H15F 109.5 . .
O3GB C16B H16D 109.5 . .
O3GB C16B H16E 109.5 . .
O3GB C16B H16F 109.5 . .
H16D C16B H16E 109.5 . .
H16D C16B H16F 109.5 . .
H16E C16B H16F 109.5 . .

loop_
_geom_bond_atom_site_label_1
_geom_bond_atom_site_label_2
_geom_bond_distance
_geom_bond_site_symmetry_2
Al1 O7 1.836(3) .
Al1 O7 1.836(3) 8_666
Al1 O5 1.904(3) 5_556
Al1 O5 1.904(3) 3_554
Al1 N1 2.017(19) 8_666
Al1 N1 2.018(19) .
Al1 O9 1.91(3) .
Al3 O3 1.908(3) 5_546
Al3 O3 1.908(3) 6_566
Al3 O1 1.900(4) 2_665
Al3 O1 1.900(4) .
Al3 O8 1.852(4) .
Al3 O8 1.852(4) 2_665
Al2 O7 1.829(3) .
Al2 O8 1.840(3) .
Al2 O6 1.890(4) 5_556
Al2 O4 1.902(4) 6_566
Al2 O2 1.888(4) .
Al2 N2 2.059(16) .
Al2 O10 1.85(2) .
O3 C18 1.263(6) .
O1 C1 1.278(8) .
O7 H7 0.9500 .
O8 H8 0.9500 .
O5 C25 1.263(6) .
O6 C25 1.259(6) .
O4 C18 1.259(8) .
O2 C1 1.248(7) .
N1 N2 1.35(2) .
N1 C1GA 1.46(3) .
N1 O10 1.84(3) .
N1 C1GB 1.29(3) .
C25 C24 1.495(7) .
N2 C3GA 1.40(3) .
N2 C3GB 1.26(3) .
C18 C17 1.489(8) .
C17 C16 1.390(10) .
C17 C19 1.400(8) .
C1 C2 1.475(8) .
C2 C7 1.377(9) .
C2 C3 1.392(10) .
C24 C23 1.370(8) .
C24 C26 1.381(8) .
C21 C22 1.394(9) .
C21 C27 1.389(9) .
C21 C12 1.488(7) .
C16 H16 0.9500 .
C16 C15 1.383(8) .
C15 H15 0.9500 .
C15 C14 1.391(10) .
C23 H23 0.9500 .
C23 C22 1.390(8) .
C22 H22 0.9500 .
C5 C4 1.403(9) .
C5 C6 1.389(11) .
C5 C8 1.474(9) .
C4 H4 0.9500 .
C4 C3 1.365(9) .
C7 H7A 0.9500 .
C7 C6 1.396(8) .
C26 H26 0.9500 .
C26 C27 1.395(8) .
C3 H3 0.9500 .
C6 H6 0.9500 .
C14 C20 1.380(12) .
C14 C10 1.486(8) .
C19 H19 0.9500 .
C19 C20 1.397(9) .
C27 H27 0.9500 .
C8 C9 1.389(9) .
C8 C13 1.418(8) .
C11 H11 0.9500 .
C11 C12 1.394(9) .
C11 C10 1.405(8) .
C9 H9 0.9500 .
C9 C10 1.380(9) .
C20 H20 0.9500 .
C13 H13 0.9500 .
C13 C12 1.379(9) .
C3GA C28 1.13(3) .
C3GA O10 1.49(4) .
C3GA C2GA 1.31(4) .
C3GA C4GA 1.54(3) .
C2GB C3GB 1.42(4) .
C2GB C6GB 1.40(6) .
C2GB C1GB 1.33(4) .
C1GA H1GA 0.9500 .
C1GA C28 1.55(4) .
C1GA O9 1.43(4) .
C1GA C2GA 1.38(3) .
C4GB H4GA 0.9900 .
C4GB H4GB 0.9900 .
C4GB C5GB 1.55(2) .
C4GB C3GB 1.54(2) .
C28 H28 0.9500 .
C28 O9 1.281(13) .
C28 O10 1.281(13) .
C28 C2GA 1.67(3) .
C5GA H5GA 1.0000 .
C5GA N3GA 1.46(2) .
C5GA C4GA 1.53(2) .
C5GA C10A 1.506(19) .
O1GA C6GA 1.14(4) .
N3GA C6GA 1.37(2) .
N3GA C7GA 1.49(2) .
C6GA C2GA 1.47(4) .
O1GB C6GB 1.36(7) .
C4GA H4GC 0.9900 .
C4GA H4GD 0.9900 .
C5GB H5GB 1.0000 .
C5GB C10B 1.52(2) .
C5GB N3GB 1.49(3) .
C9GA C10A 1.3900 .
C9GA C14A 1.3900 .
C9GA C8GA 1.50(3) .
C10A C11A 1.3900 .
C11A H11A 0.9500 .
C11A C12A 1.3900 .
C12A C13A 1.3900 .
C12A O2GA 1.36(4) .
C13A C14A 1.3900 .
C13A O3GA 1.38(2) .
C14A H14A 0.9500 .
O2GB C12B 1.33(2) .
O2GB C15B 1.42(2) .
C6GB N3GB 1.38(3) .
C8GA H8GA 0.9900 .
C8GA H8GB 0.9900 .
C8GA C7GA 1.54(3) .
C14B H14B 0.9500 .
C14B C9GB 1.3900 .
C14B C13B 1.3900 .
C9GB C10B 1.3900 .
C9GB C8GB 1.62(6) .
C10B C11B 1.3900 .
C11B H11B 0.9500 .
C11B C12B 1.3900 .
C12B C13B 1.3900 .
C13B O3GB 1.37(2) .
C7GA H7GA 0.9900 .
C7GA H7GB 0.9900 .
C8GB H8GC 0.9900 .
C8GB H8GD 0.9900 .
C8GB C7GB 1.53(2) .
N3GB C7GB 1.51(3) .
O3GA C16A 1.41(2) .
O3GB C16B 1.36(4) .
C7GB H7GC 0.9900 .
C7GB H7GD 0.9900 .
C1GB H1GB 0.9500 .
C15B H15A 0.9800 .
C15B H15B 0.9800 .
C15B H15C 0.9800 .
C16A H16A 0.9800 .
C16A H16B 0.9800 .
C16A H16C 0.9800 .
O2GA C15A 1.38(3) .
C15A H15D 0.9800 .
C15A H15E 0.9800 .
C15A H15F 0.9800 .
C16B H16D 0.9800 .
C16B H16E 0.9800 .
C16B H16F 0.9800 .
